data_1010968
loop_
_publ_author_name
'Billiet, V'
'De Jong, W F'

_publ_section_title 'Schoepiet en Becquereliet'
_journal_coden_ASTM NACGA3
_journal_name_full
;
Nachrichten der Akademie der Wissenschaften, Goettingen, Mathematisch-
Physikalisch-Chemische Abteilung
;
_journal_page_first 157
_journal_page_last 162
_journal_volume 1935
_journal_year 1935
_chemical_compound_source
;
from the Uranium Mine, Shinkolobwe, Katanga, Belgisch Kon
;
_chemical_formula_structural '(U O3)2 (H2 O)3'
_chemical_formula_sum 'H6 O9 U2'
_chemical_name_mineral Becquerelite
_chemical_name_systematic 'Diuranium(VI) oxide trihydrate'
_cell_angle_alpha 90
_cell_angle_beta 90
_cell_angle_gamma 90
_cell_formula_units_Z 4
_cell_length_a 13.9
_cell_length_b 12.55
_cell_length_c 14.9
_cell_volume 2599.2
_cod_database_code 1010968

loop_
_atom_site_label
_atom_site_fract_x
_atom_site_fract_y
_atom_site_fract_z
? ? ? ?
